data_7719612
loop_
_publ_author_name
'Sahoo, Subhasish'
'Rana, Rajanikanta'
'Srinivas, Chakali'
'Iyer, Parameswar Krishnan'
'Dash, Laxmipriya'
'Biswal, Himansu S.'
'Samal, Saroj L.'

_publ_section_title
;
 Understanding the effect of hydrogen bonding on the structural transition
 and emission properties in zero-dimensional hybrid metal halides:
 (3,5-DMP)3BiX6 (X = Cl, Br, I).
;
_journal_issue 42
_journal_name_full 'Dalton transactions (Cambridge, England : 2003)'
_journal_page_first 15726
_journal_page_last 15744
_journal_paper_doi 10.1039/d5dt01876e
_journal_volume 54
_journal_year 2025
_chemical_absolute_configuration 'C21 H48 Bi I6 N3'
_chemical_formula_moiety 'Bi I6, 3(C7 H16 N)'
_chemical_formula_sum 'C21 H48 Bi I6 N3'
_chemical_formula_weight 1313.00
_space_group_crystal_system orthorhombic
_space_group_IT_number 18
_space_group_name_Hall 'P 2 2ab'
_space_group_name_H-M_alt 'P 21 21 2'
_atom_sites_solution_hydrogens geom
_atom_sites_solution_primary dual
_audit_creation_date 2024-10-24
_audit_creation_method
;
Olex2 1.5-alpha
(compiled 2022.11.02 svn.ra8b101fa for OlexSys, GUI svn.r6635)
;
_audit_update_record
;
2025-07-28 deposited with the CCDC.	2025-10-03 downloaded from the CCDC.
;
_cell_angle_alpha 90
_cell_angle_beta 90
_cell_angle_gamma 90
_cell_formula_units_Z 4
_cell_length_a 22.1606(7)
_cell_length_b 20.0231(7)
_cell_length_c 8.5783(3)
_cell_measurement_reflns_used 6933
_cell_measurement_temperature 293(2)
_cell_measurement_theta_max 23.0960
_cell_measurement_theta_min 1.8370
_cell_volume 3806.4(2)
_computing_cell_refinement 'CrysAlisPro 1.171.41.93a (Rigaku OD, 2020)'
_computing_data_collection 'CrysAlisPro 1.171.41.93a (Rigaku OD, 2020)'
_computing_data_reduction 'CrysAlisPro 1.171.41.93a (Rigaku OD, 2020)'
_computing_molecular_graphics 'Olex2 1.5-alpha (Dolomanov et al., 2009)'
_computing_publication_material 'Olex2 1.5-alpha (Dolomanov et al., 2009)'
_computing_structure_refinement 'SHELXL 2018/3 (Sheldrick, 2015)'
_computing_structure_solution 'SHELXT 2018/2 (Sheldrick, 2018)'
_diffrn_ambient_temperature 293(2)
_diffrn_detector 'Hybrid Pixel Array Detector'
_diffrn_detector_area_resol_mean 10.0000
_diffrn_measured_fraction_theta_full 0.998
_diffrn_measured_fraction_theta_max 0.950
_diffrn_measurement_details
;
List of Runs (angles in degrees, time in seconds):

  # Type    Start    End  Width  t~exp~   \w     \q     \k     \f   Frames
#--------------------------------------------------------------------------
  1  \w    -14.00  11.00   0.50   46.10    --   10.00 -10.00  98.00   50
  2  \w    -35.00 -10.00   0.50   46.10    --  -10.20 -10.00  98.00   50
  3  \w    -17.00  99.00   0.50   46.10    --   10.00  82.00  30.00  232
  4  \w     13.00  99.00   0.50   46.10    --   10.00  77.00 -60.00  172
  5  \w    -20.00  27.00   0.50   46.10    --   10.00  57.00   0.00   94
  6  \w      4.00  52.00   0.50   46.10    --  -10.20  38.00   0.00   96
;
_diffrn_measurement_device 'four-circle diffractometer'
_diffrn_measurement_device_type 'XtaLAB Pro II AFC12 (RINC): Kappa single'
_diffrn_measurement_method '\w scans'
_diffrn_orient_matrix_type 'CrysAlisPro convention (1999,Acta A55,543-557)'
_diffrn_orient_matrix_UB_11 0.0204533000
_diffrn_orient_matrix_UB_12 -0.0268550000
_diffrn_orient_matrix_UB_13 -0.0107926000
_diffrn_orient_matrix_UB_21 -0.0245138000
_diffrn_orient_matrix_UB_22 -0.0227567000
_diffrn_orient_matrix_UB_23 -0.0016045000
_diffrn_orient_matrix_UB_31 -0.0022617000
_diffrn_orient_matrix_UB_32 0.0039676000
_diffrn_orient_matrix_UB_33 -0.0819663000
_diffrn_radiation_monochromator mirror
_diffrn_radiation_probe x-ray
_diffrn_radiation_type 'Mo K\a'
_diffrn_radiation_wavelength 0.71073
_diffrn_reflns_av_R_equivalents 0.0410
_diffrn_reflns_av_unetI/netI 0.0834
_diffrn_reflns_Laue_measured_fraction_full 0.998
_diffrn_reflns_Laue_measured_fraction_max 0.950
_diffrn_reflns_limit_h_max 26
_diffrn_reflns_limit_h_min -28
_diffrn_reflns_limit_k_max 25
_diffrn_reflns_limit_k_min -22
_diffrn_reflns_limit_l_max 10
_diffrn_reflns_limit_l_min -7
_diffrn_reflns_number 23033
_diffrn_reflns_point_group_measured_fraction_full 0.981
_diffrn_reflns_point_group_measured_fraction_max 0.910
_diffrn_reflns_theta_full 25.242
_diffrn_reflns_theta_max 27.084
_diffrn_reflns_theta_min 1.838
_diffrn_source 'micro-focus sealed X-ray tube'
_diffrn_source_type 'Rigaku (Mo) X-ray Source'
_exptl_absorpt_coefficient_mu 9.511
_exptl_absorpt_correction_T_max 1.00000
_exptl_absorpt_correction_T_min 0.12794
_exptl_absorpt_correction_type multi-scan
_exptl_absorpt_process_details
;
CrysAlisPro 1.171.41.93a (Rigaku Oxford Diffraction, 2020)
Empirical absorption correction using spherical harmonics,
implemented in SCALE3 ABSPACK scaling algorithm.
;
_exptl_crystal_colour red
_exptl_crystal_density_diffrn 2.291
_exptl_crystal_description crystalline
_exptl_crystal_F_000 2384
_exptl_crystal_size_max 0.15
_exptl_crystal_size_mid 0.12
_exptl_crystal_size_min 0.10
_refine_diff_density_max 0.769
_refine_diff_density_min -0.641
_refine_diff_density_rms 0.123
_refine_ls_abs_structure_details
;
 Flack x determined using 1480 quotients [(I+)-(I-)]/[(I+)+(I-)]
 (Parsons, Flack and Wagner, Acta Cryst. B69 (2013) 249-259).
;
_refine_ls_abs_structure_Flack -0.030(3)
_refine_ls_extinction_method none
_refine_ls_goodness_of_fit_ref 0.930
_refine_ls_hydrogen_treatment constr
_refine_ls_matrix_type full
_refine_ls_number_parameters 286
_refine_ls_number_reflns 7626
_refine_ls_number_restraints 204
_refine_ls_restrained_S_all 0.926
_refine_ls_R_factor_all 0.0911
_refine_ls_R_factor_gt 0.0388
_refine_ls_shift/su_max 0.001
_refine_ls_shift/su_mean 0.000
_refine_ls_structure_factor_coef Fsqd
_refine_ls_weighting_details 'w=1/[\s^2^(Fo^2^)+(0.0172P)^2^] where P=(Fo^2^+2Fc^2^)/3'
_refine_ls_weighting_scheme calc
_refine_ls_wR_factor_gt 0.0473
_refine_ls_wR_factor_ref 0.0538
_reflns_Friedel_coverage 0.711
_reflns_Friedel_fraction_full 0.958
_reflns_Friedel_fraction_max 0.859
_reflns_number_gt 4665
_reflns_number_total 7626
_reflns_threshold_expression 'I > 2\s(I)'
_cod_data_source_file d5dt01876e2.cif
_cod_data_source_block ss125_solvent_270223
_cod_depositor_comments 'Adding full bibliography for 7719611--7719613.cif.'
_cod_database_code 7719612
_shelx_shelxl_version_number 2018/3
_chemical_oxdiff_formula 'C H N Bi I'
_shelx_space_group_comment
;
The symmetry employed for this shelxl refinement is uniquely defined
by the following loop, which should always be used as a source of
symmetry information in preference to the above space-group names.
They are only intended as comments.
;
_reflns_odcompleteness_completeness 99.43
_reflns_odcompleteness_iscentric 1
_reflns_odcompleteness_theta 26.32
_olex2_refinement_description
;
1. Fixed Uiso
 At 1.2 times of:
  All C(H) groups, All C(H,H) groups, All N(H,H) groups
 At 1.5 times of:
  All C(H,H,H) groups
2. Uiso/Uaniso restraints and constraints
N1 \\sim C1 \\sim C2 \\sim C3 \\sim C4 \\sim C5 \\sim C7 \\sim C6: within 2A
with sigma of 0.04 and sigma for terminal atoms of 0.08 within 2A
C19 \\sim N3 \\sim C15 \\sim C18 \\sim C16 \\sim C17 \\sim C21 \\sim C20:
within 2A with sigma of 0.04 and sigma for terminal atoms of 0.08 within 2A
3. Rigid body (RIGU) restrains
 N1, C1, C2, C3, C4, C5, C7, C6
 with sigma for 1-2 distances of 0.004 and sigma for 1-3 distances of 0.004
 C19, N3, C15, C18, C16, C17, C21, C20
 with sigma for 1-2 distances of 0.004 and sigma for 1-3 distances of 0.004
4.a Ternary CH refined with riding coordinates:
 C11(H11), C2(H2), C4(H4), C9(H9), C18(H18), C16(H16)
4.b Secondary CH2 refined with riding coordinates:
 N1(H1A,H1B), C1(H1C,H1D), C10(H10A,H10B), C8(H8A,H8B), N2(H2A,H2B), C3(H3A,
 H3B), C5(H5A,H5B), C12(H12A,H12B), C19(H19A,H19B), N3(H3C,H3D), C15(H15A,H15B),
  C17(H17A,H17B)
4.c Idealised Me refined as rotating group:
 C14(H14A,H14B,H14C), C13(H13A,H13B,H13C), C7(H7A,H7B,H7C), C6(H6A,H6B,H6C),
 C21(H21A,H21B,H21C), C20(H20A,H20B,H20C)
;
_olex2_submission_special_instructions 'No special instructions were received'
_oxdiff_exptl_absorpt_empirical_details
;
Empirical correction (ABSPACK) includes:
- Absorption correction using spherical harmonics
- Frame scaling
;
_oxdiff_exptl_absorpt_empirical_full_max 3.701
_oxdiff_exptl_absorpt_empirical_full_min 0.448

loop_
_space_group_symop_operation_xyz
'x, y, z'
'-x, -y, z'
'-x+1/2, y+1/2, -z'
'x+1/2, -y+1/2, -z'

loop_
_atom_site_label
_atom_site_type_symbol
_atom_site_fract_x
_atom_site_fract_y
_atom_site_fract_z
_atom_site_U_iso_or_equiv
_atom_site_adp_type
_atom_site_occupancy
_atom_site_site_symmetry_order
_atom_site_calc_flag
_atom_site_refinement_flags_posn
_atom_site_refinement_flags_adp
_atom_site_refinement_flags_occupancy
_atom_site_disorder_assembly
_atom_site_disorder_group
Bi1 Bi 0.32066(2) 0.69555(2) 0.26472(5) 0.05032(13) Uani 1 1 d . . . . .
I1 I 0.38489(3) 0.63739(4) 0.55432(9) 0.0639(2) Uani 1 1 d . . . . .
I2 I 0.22540(3) 0.57686(4) 0.29463(9) 0.0633(2) Uani 1 1 d . . . . .
I3 I 0.25640(3) 0.75141(4) -0.02027(9) 0.0659(2) Uani 1 1 d . . . . .
I4 I 0.41401(3) 0.80396(4) 0.24362(10) 0.0716(2) Uani 1 1 d . . . . .
I5 I 0.40034(3) 0.60205(4) 0.05748(10) 0.0698(2) Uani 1 1 d . . . . .
I6 I 0.24267(3) 0.77840(4) 0.48110(9) 0.0761(3) Uani 1 1 d . . . . .
N1 N 0.3512(5) 0.4714(6) 0.3221(15) 0.112(4) Uani 1 1 d . U . A 1
H1A H 0.314468 0.487966 0.306671 0.135 Uiso 1 1 calc R U . A 1
H1B H 0.377867 0.503118 0.298950 0.135 Uiso 1 1 calc R U . A 1
C1 C 0.3580(5) 0.4526(6) 0.4903(17) 0.099(4) Uani 1 1 d . U . A 1
H1C H 0.350515 0.491500 0.555053 0.119 Uiso 1 1 calc R U . A 1
H1D H 0.328350 0.418833 0.516900 0.119 Uiso 1 1 calc R U . A 1
C11 C 0.2132(6) 0.5000(6) -0.2180(16) 0.090(4) Uani 1 1 d . . . . .
H11 H 0.216474 0.487456 -0.328067 0.108 Uiso 1 1 calc R U . . .
C10 C 0.1478(5) 0.5117(6) -0.1859(16) 0.094(5) Uani 1 1 d . . . . .
H10A H 0.142343 0.521259 -0.075911 0.113 Uiso 1 1 calc R U . . .
H10B H 0.125211 0.471515 -0.210096 0.113 Uiso 1 1 calc R U . . .
C8 C 0.1598(5) 0.6291(6) -0.2610(16) 0.084(4) Uani 1 1 d . . . . .
H8A H 0.153941 0.645998 -0.156139 0.100 Uiso 1 1 calc R U . . .
H8B H 0.146066 0.663113 -0.333134 0.100 Uiso 1 1 calc R U . . .
C2 C 0.4198(5) 0.4265(6) 0.5219(19) 0.100(4) Uani 1 1 d . U . A 1
H2 H 0.448292 0.461481 0.490931 0.121 Uiso 1 1 calc R U . A 1
N2 N 0.2243(4) 0.6177(4) -0.2861(11) 0.072(3) Uani 1 1 d . . . . .
H2A H 0.244395 0.654383 -0.258692 0.087 Uiso 1 1 calc R U . . .
H2B H 0.230659 0.611012 -0.387338 0.087 Uiso 1 1 calc R U . . .
C14 C 0.2411(6) 0.4430(7) -0.1236(16) 0.130(6) Uani 1 1 d . . . . .
H14A H 0.235232 0.451201 -0.014418 0.195 Uiso 1 1 calc R U . . .
H14B H 0.283523 0.440324 -0.145527 0.195 Uiso 1 1 calc R U . . .
H14C H 0.222076 0.401620 -0.151711 0.195 Uiso 1 1 calc R U . . .
C3 C 0.4313(5) 0.3677(6) 0.4188(16) 0.093(4) Uani 1 1 d . U . A 1
H3A H 0.404670 0.331599 0.449727 0.111 Uiso 1 1 calc R U . A 1
H3B H 0.472456 0.352752 0.434480 0.111 Uiso 1 1 calc R U . A 1
C4 C 0.4217(5) 0.3821(7) 0.2445(18) 0.094(4) Uani 1 1 d . U . A 1
H4 H 0.452748 0.413927 0.210992 0.113 Uiso 1 1 calc R U . A 1
C9 C 0.1230(5) 0.5695(7) -0.281(2) 0.112(5) Uani 1 1 d . . . . .
H9 H 0.125682 0.556616 -0.391418 0.134 Uiso 1 1 calc R U . . .
C5 C 0.3606(5) 0.4137(6) 0.2168(17) 0.103(4) Uani 1 1 d . U . A 1
H5A H 0.357759 0.428482 0.109363 0.124 Uiso 1 1 calc R U . A 1
H5B H 0.329175 0.380827 0.234568 0.124 Uiso 1 1 calc R U . A 1
C12 C 0.2492(5) 0.5597(7) -0.1972(16) 0.091(4) Uani 1 1 d . . . . .
H12A H 0.290120 0.550978 -0.231833 0.109 Uiso 1 1 calc R U . . .
H12B H 0.250686 0.570884 -0.087288 0.109 Uiso 1 1 calc R U . . .
C13 C 0.0581(5) 0.5836(7) -0.248(2) 0.161(7) Uani 1 1 d . . . . .
H13A H 0.033254 0.551568 -0.300537 0.241 Uiso 1 1 calc R U . . .
H13B H 0.048169 0.627734 -0.283046 0.241 Uiso 1 1 calc R U . . .
H13C H 0.051198 0.580623 -0.137293 0.241 Uiso 1 1 calc R U . . .
C7 C 0.4273(6) 0.3210(7) 0.1469(18) 0.136(6) Uani 1 1 d . U . A 1
H7A H 0.466738 0.301970 0.160544 0.203 Uiso 1 1 calc R U . A 1
H7B H 0.421516 0.332405 0.039289 0.203 Uiso 1 1 calc R U . A 1
H7C H 0.397292 0.289073 0.178036 0.203 Uiso 1 1 calc R U . A 1
C6 C 0.4298(7) 0.4134(8) 0.694(2) 0.162(7) Uani 1 1 d . U . A 1
H6A H 0.422935 0.453800 0.752038 0.244 Uiso 1 1 calc R U . A 1
H6B H 0.470545 0.398663 0.710730 0.244 Uiso 1 1 calc R U . A 1
H6C H 0.402327 0.379536 0.729352 0.244 Uiso 1 1 calc R U . A 1
C19 C 0.4772(5) 0.7594(6) 0.7970(18) 0.111(5) Uani 1 1 d . U . B 2
H19A H 0.491256 0.733612 0.885563 0.134 Uiso 1 1 calc R U . B 2
H19B H 0.481501 0.731160 0.705768 0.134 Uiso 1 1 calc R U . B 2
N3 N 0.4139(4) 0.7709(5) 0.8190(11) 0.085(3) Uani 1 1 d . U . B 2
H3C H 0.406486 0.773573 0.920798 0.103 Uiso 1 1 calc R U . B 2
H3D H 0.393644 0.735989 0.782072 0.103 Uiso 1 1 calc R U . B 2
C15 C 0.3908(5) 0.8326(8) 0.742(2) 0.139(6) Uani 1 1 d . U . B 2
H15A H 0.378399 0.821051 0.637225 0.166 Uiso 1 1 calc R U . B 2
H15B H 0.354996 0.847018 0.797951 0.166 Uiso 1 1 calc R U . B 2
C18 C 0.5155(6) 0.8114(7) 0.779(2) 0.167(7) Uani 1 1 d . U . B 2
H18 H 0.516793 0.825341 0.888745 0.200 Uiso 1 1 calc R U . B 2
C16 C 0.4290(7) 0.8851(8) 0.733(3) 0.173(7) Uani 1 1 d . U . B 2
H16 H 0.428067 0.899891 0.842027 0.207 Uiso 1 1 calc R U . B 2
C17 C 0.4940(5) 0.8731(6) 0.7158(18) 0.117(5) Uani 1 1 d . U . B 2
H17A H 0.503809 0.874166 0.605615 0.140 Uiso 1 1 calc R U . B 2
H17B H 0.515556 0.909421 0.765468 0.140 Uiso 1 1 calc R U . B 2
C21 C 0.5805(5) 0.7960(7) 0.761(2) 0.163(7) Uani 1 1 d . U . B 2
H21A H 0.588089 0.781038 0.656714 0.245 Uiso 1 1 calc R U . B 2
H21B H 0.591688 0.761594 0.833493 0.245 Uiso 1 1 calc R U . B 2
H21C H 0.603824 0.835460 0.781648 0.245 Uiso 1 1 calc R U . B 2
C20 C 0.4056(8) 0.9444(8) 0.659(2) 0.195(9) Uani 1 1 d . U . B 2
H20A H 0.413805 0.942488 0.548829 0.293 Uiso 1 1 calc R U . B 2
H20B H 0.424667 0.983163 0.702438 0.293 Uiso 1 1 calc R U . B 2
H20C H 0.362824 0.946999 0.675088 0.293 Uiso 1 1 calc R U . B 2

loop_
_atom_site_aniso_label
_atom_site_aniso_U_11
_atom_site_aniso_U_22
_atom_site_aniso_U_33
_atom_site_aniso_U_23
_atom_site_aniso_U_13
_atom_site_aniso_U_12
Bi1 0.0568(2) 0.0461(2) 0.0481(3) -0.0002(2) -0.0021(2) -0.00011(18)
I1 0.0744(5) 0.0592(5) 0.0581(6) 0.0032(5) -0.0147(4) 0.0012(4)
I2 0.0639(4) 0.0596(5) 0.0666(6) -0.0015(5) -0.0039(4) -0.0067(4)
I3 0.0814(5) 0.0564(5) 0.0599(6) 0.0022(4) -0.0198(4) 0.0010(4)
I4 0.0782(5) 0.0648(5) 0.0716(6) -0.0056(5) -0.0024(5) -0.0205(4)
I5 0.0781(5) 0.0647(5) 0.0665(6) -0.0066(5) 0.0115(5) 0.0070(4)
I6 0.0895(6) 0.0659(5) 0.0729(6) -0.0042(5) 0.0150(5) 0.0211(4)
N1 0.097(7) 0.084(8) 0.156(11) 0.036(8) 0.020(8) 0.026(6)
C1 0.093(8) 0.070(9) 0.134(11) 0.003(9) 0.021(9) 0.012(7)
C11 0.116(11) 0.047(8) 0.106(12) 0.004(10) -0.019(10) -0.011(8)
C10 0.070(9) 0.078(10) 0.135(14) 0.001(10) 0.005(9) -0.015(7)
C8 0.078(9) 0.069(9) 0.103(11) -0.010(9) -0.014(9) 0.005(7)
C2 0.085(8) 0.076(9) 0.141(11) -0.017(9) -0.003(9) 0.004(7)
N2 0.075(7) 0.070(7) 0.072(8) -0.016(6) 0.008(6) -0.024(5)
C14 0.159(13) 0.088(11) 0.141(15) 0.029(11) -0.015(12) 0.014(10)
C3 0.069(7) 0.084(9) 0.126(10) 0.000(8) -0.007(8) 0.021(7)
C4 0.063(6) 0.102(10) 0.117(10) 0.000(9) 0.012(9) -0.001(6)
C9 0.062(9) 0.106(12) 0.166(16) -0.005(13) -0.007(10) 0.008(9)
C5 0.088(8) 0.106(10) 0.117(11) 0.017(9) -0.004(8) 0.013(7)
C12 0.077(8) 0.084(10) 0.112(13) 0.019(9) -0.019(8) 0.014(8)
C13 0.067(9) 0.173(16) 0.24(2) 0.004(18) 0.008(12) 0.000(9)
C7 0.133(12) 0.147(14) 0.126(14) -0.040(11) 0.014(10) 0.023(10)
C6 0.179(15) 0.157(16) 0.152(13) -0.028(14) -0.044(14) 0.040(13)
C19 0.075(7) 0.092(9) 0.167(14) 0.023(10) 0.006(9) -0.018(7)
N3 0.087(6) 0.090(7) 0.080(8) -0.018(6) 0.021(6) -0.022(6)
C15 0.080(9) 0.146(12) 0.190(16) 0.063(13) -0.021(11) 0.000(8)
C18 0.089(8) 0.111(11) 0.30(2) 0.072(13) 0.052(13) -0.020(7)
C16 0.133(10) 0.104(11) 0.28(2) 0.065(14) 0.034(15) 0.010(8)
C17 0.107(8) 0.071(8) 0.173(14) 0.023(10) 0.029(11) -0.025(7)
C21 0.084(8) 0.146(13) 0.26(2) 0.028(16) 0.014(13) -0.027(8)
C20 0.227(17) 0.107(12) 0.25(3) 0.023(13) -0.012(16) 0.052(12)

loop_
_atom_type_symbol
_atom_type_description
_atom_type_scat_dispersion_real
_atom_type_scat_dispersion_imag
_atom_type_scat_source
C C 0.0033 0.0016 'International Tables Vol C Tables 4.2.6.8 and 6.1.1.4'
H H 0.0000 0.0000 'International Tables Vol C Tables 4.2.6.8 and 6.1.1.4'
Bi Bi -4.1077 10.2566 'International Tables Vol C Tables 4.2.6.8 and 6.1.1.4'
I I -0.4742 1.8119 'International Tables Vol C Tables 4.2.6.8 and 6.1.1.4'
N N 0.0061 0.0033 'International Tables Vol C Tables 4.2.6.8 and 6.1.1.4'

loop_
_geom_angle_atom_site_label_1
_geom_angle_atom_site_label_2
_geom_angle_atom_site_label_3
_geom_angle
_geom_angle_site_symmetry_1
_geom_angle_site_symmetry_3
_geom_angle_publ_flag
I1 Bi1 I2 87.67(2) . . ?
I1 Bi1 I5 88.36(2) . . ?
I3 Bi1 I1 179.32(2) . . ?
I3 Bi1 I2 91.65(2) . . ?
I3 Bi1 I5 91.58(2) . . ?
I4 Bi1 I1 90.21(2) . . ?
I4 Bi1 I2 177.69(3) . . ?
I4 Bi1 I3 90.47(2) . . ?
I4 Bi1 I5 90.54(2) . . ?
I4 Bi1 I6 91.95(2) . . ?
I5 Bi1 I2 88.47(2) . . ?
I6 Bi1 I1 88.66(2) . . ?
I6 Bi1 I2 88.92(2) . . ?
I6 Bi1 I3 91.38(2) . . ?
I6 Bi1 I5 176.12(3) . . ?
H1A N1 H1B 107.9 . . ?
C1 N1 H1A 109.2 . . ?
C1 N1 H1B 109.2 . . ?
C5 N1 H1A 109.2 . . ?
C5 N1 H1B 109.2 . . ?
C5 N1 C1 112.3(11) . . ?
N1 C1 H1C 109.5 . . ?
N1 C1 H1D 109.5 . . ?
H1C C1 H1D 108.1 . . ?
C2 C1 N1 110.7(12) . . ?
C2 C1 H1C 109.5 . . ?
C2 C1 H1D 109.5 . . ?
C10 C11 H11 106.8 . . ?
C10 C11 C14 114.3(12) . . ?
C14 C11 H11 106.8 . . ?
C12 C11 H11 106.8 . . ?
C12 C11 C10 112.5(10) . . ?
C12 C11 C14 109.2(11) . . ?
C11 C10 H10A 109.3 . . ?
C11 C10 H10B 109.3 . . ?
C11 C10 C9 111.8(11) . . ?
H10A C10 H10B 107.9 . . ?
C9 C10 H10A 109.3 . . ?
C9 C10 H10B 109.3 . . ?
H8A C8 H8B 107.7 . . ?
N2 C8 H8A 108.8 . . ?
N2 C8 H8B 108.8 . . ?
C9 C8 H8A 108.8 . . ?
C9 C8 H8B 108.8 . . ?
C9 C8 N2 113.8(9) . . ?
C1 C2 H2 107.0 . . ?
C1 C2 C3 109.0(12) . . ?
C1 C2 C6 111.8(13) . . ?
C3 C2 H2 107.0 . . ?
C3 C2 C6 114.5(13) . . ?
C6 C2 H2 107.0 . . ?
C8 N2 H2A 108.8 . . ?
C8 N2 H2B 108.8 . . ?
C8 N2 C12 113.9(9) . . ?
H2A N2 H2B 107.7 . . ?
C12 N2 H2A 108.8 . . ?
C12 N2 H2B 108.8 . . ?
C11 C14 H14A 109.5 . . ?
C11 C14 H14B 109.5 . . ?
C11 C14 H14C 109.5 . . ?
H14A C14 H14B 109.5 . . ?
H14A C14 H14C 109.5 . . ?
H14B C14 H14C 109.5 . . ?
C2 C3 H3A 108.8 . . ?
C2 C3 H3B 108.8 . . ?
C2 C3 C4 113.8(12) . . ?
H3A C3 H3B 107.7 . . ?
C4 C3 H3A 108.8 . . ?
C4 C3 H3B 108.8 . . ?
C3 C4 H4 108.1 . . ?
C5 C4 C3 110.7(11) . . ?
C5 C4 H4 108.1 . . ?
C7 C4 C3 112.4(12) . . ?
C7 C4 H4 108.1 . . ?
C7 C4 C5 109.3(12) . . ?
C10 C9 H9 107.3 . . ?
C8 C9 C10 110.8(11) . . ?
C8 C9 H9 107.3 . . ?
C8 C9 C13 111.2(12) . . ?
C13 C9 C10 112.8(13) . . ?
C13 C9 H9 107.3 . . ?
N1 C5 C4 110.8(11) . . ?
N1 C5 H5A 109.5 . . ?
N1 C5 H5B 109.5 . . ?
C4 C5 H5A 109.5 . . ?
C4 C5 H5B 109.5 . . ?
H5A C5 H5B 108.1 . . ?
C11 C12 N2 112.1(10) . . ?
C11 C12 H12A 109.2 . . ?
C11 C12 H12B 109.2 . . ?
N2 C12 H12A 109.2 . . ?
N2 C12 H12B 109.2 . . ?
H12A C12 H12B 107.9 . . ?
C9 C13 H13A 109.5 . . ?
C9 C13 H13B 109.5 . . ?
C9 C13 H13C 109.5 . . ?
H13A C13 H13B 109.5 . . ?
H13A C13 H13C 109.5 . . ?
H13B C13 H13C 109.5 . . ?
C4 C7 H7A 109.5 . . ?
C4 C7 H7B 109.5 . . ?
C4 C7 H7C 109.5 . . ?
H7A C7 H7B 109.5 . . ?
H7A C7 H7C 109.5 . . ?
H7B C7 H7C 109.5 . . ?
C2 C6 H6A 109.5 . . ?
C2 C6 H6B 109.5 . . ?
C2 C6 H6C 109.5 . . ?
H6A C6 H6B 109.5 . . ?
H6A C6 H6C 109.5 . . ?
H6B C6 H6C 109.5 . . ?
H19A C19 H19B 106.9 . . ?
N3 C19 H19A 107.3 . . ?
N3 C19 H19B 107.3 . . ?
C18 C19 H19A 107.3 . . ?
C18 C19 H19B 107.3 . . ?
C18 C19 N3 120.3(12) . . ?
C19 N3 H3C 108.7 . . ?
C19 N3 H3D 108.7 . . ?
C19 N3 C15 114.3(10) . . ?
H3C N3 H3D 107.6 . . ?
C15 N3 H3C 108.7 . . ?
C15 N3 H3D 108.7 . . ?
N3 C15 H15A 108.0 . . ?
N3 C15 H15B 108.0 . . ?
H15A C15 H15B 107.3 . . ?
C16 C15 N3 117.1(13) . . ?
C16 C15 H15A 108.0 . . ?
C16 C15 H15B 108.0 . . ?
C19 C18 H18 97.5 . . ?
C19 C18 C17 119.9(14) . . ?
C19 C18 C21 117.5(13) . . ?
C17 C18 H18 97.5 . . ?
C17 C18 C21 117.6(13) . . ?
C21 C18 H18 97.5 . . ?
C15 C16 H16 99.6 . . ?
C15 C16 C17 119.5(14) . . ?
C15 C16 C20 116.1(17) . . ?
C17 C16 H16 99.6 . . ?
C20 C16 H16 99.6 . . ?
C20 C16 C17 116.2(16) . . ?
C18 C17 C16 115.5(12) . . ?
C18 C17 H17A 108.4 . . ?
C18 C17 H17B 108.4 . . ?
C16 C17 H17A 108.4 . . ?
C16 C17 H17B 108.4 . . ?
H17A C17 H17B 107.5 . . ?
C18 C21 H21A 109.5 . . ?
C18 C21 H21B 109.5 . . ?
C18 C21 H21C 109.5 . . ?
H21A C21 H21B 109.5 . . ?
H21A C21 H21C 109.5 . . ?
H21B C21 H21C 109.5 . . ?
C16 C20 H20A 109.5 . . ?
C16 C20 H20B 109.5 . . ?
C16 C20 H20C 109.5 . . ?
H20A C20 H20B 109.5 . . ?
H20A C20 H20C 109.5 . . ?
H20B C20 H20C 109.5 . . ?

loop_
_geom_bond_atom_site_label_1
_geom_bond_atom_site_label_2
_geom_bond_distance
_geom_bond_site_symmetry_2
_geom_bond_publ_flag
Bi1 I1 3.0909(8) . ?
Bi1 I2 3.1891(8) . ?
Bi1 I3 3.0423(8) . ?
Bi1 I4 3.0041(8) . ?
Bi1 I5 3.1278(8) . ?
Bi1 I6 3.0305(8) . ?
N1 H1A 0.8900 . ?
N1 H1B 0.8900 . ?
N1 C1 1.498(15) . ?
N1 C5 1.480(15) . ?
C1 H1C 0.9700 . ?
C1 H1D 0.9700 . ?
C1 C2 1.491(15) . ?
C11 H11 0.9800 . ?
C11 C10 1.495(15) . ?
C11 C14 1.530(15) . ?
C11 C12 1.448(14) . ?
C10 H10A 0.9700 . ?
C10 H10B 0.9700 . ?
C10 C9 1.520(16) . ?
C8 H8A 0.9700 . ?
C8 H8B 0.9700 . ?
C8 N2 1.463(11) . ?
C8 C9 1.457(14) . ?
C2 H2 0.9800 . ?
C2 C3 1.494(16) . ?
C2 C6 1.519(19) . ?
N2 H2A 0.8900 . ?
N2 H2B 0.8900 . ?
N2 C12 1.495(13) . ?
C14 H14A 0.9600 . ?
C14 H14B 0.9600 . ?
C14 H14C 0.9600 . ?
C3 H3A 0.9700 . ?
C3 H3B 0.9700 . ?
C3 C4 1.538(18) . ?
C4 H4 0.9800 . ?
C4 C5 1.514(14) . ?
C4 C7 1.489(16) . ?
C9 H9 0.9800 . ?
C9 C13 1.493(14) . ?
C5 H5A 0.9700 . ?
C5 H5B 0.9700 . ?
C12 H12A 0.9700 . ?
C12 H12B 0.9700 . ?
C13 H13A 0.9600 . ?
C13 H13B 0.9600 . ?
C13 H13C 0.9600 . ?
C7 H7A 0.9600 . ?
C7 H7B 0.9600 . ?
C7 H7C 0.9600 . ?
C6 H6A 0.9600 . ?
C6 H6B 0.9600 . ?
C6 H6C 0.9600 . ?
C19 H19A 0.9700 . ?
C19 H19B 0.9700 . ?
C19 N3 1.433(12) . ?
C19 C18 1.352(15) . ?
N3 H3C 0.8900 . ?
N3 H3D 0.8900 . ?
N3 C15 1.491(14) . ?
C15 H15A 0.9700 . ?
C15 H15B 0.9700 . ?
C15 C16 1.352(17) . ?
C18 H18 0.9800 . ?
C18 C17 1.430(17) . ?
C18 C21 1.482(16) . ?
C16 H16 0.9800 . ?
C16 C17 1.468(16) . ?
C16 C20 1.444(19) . ?
C17 H17A 0.9700 . ?
C17 H17B 0.9700 . ?
C21 H21A 0.9600 . ?
C21 H21B 0.9600 . ?
C21 H21C 0.9600 . ?
C20 H20A 0.9600 . ?
C20 H20B 0.9600 . ?
C20 H20C 0.9600 . ?

loop_
_geom_torsion_atom_site_label_1
_geom_torsion_atom_site_label_2
_geom_torsion_atom_site_label_3
_geom_torsion_atom_site_label_4
_geom_torsion
_geom_torsion_site_symmetry_1
_geom_torsion_site_symmetry_2
_geom_torsion_site_symmetry_3
_geom_torsion_site_symmetry_4
_geom_torsion_publ_flag
N1 C1 C2 C3 -57.8(15) . . . . ?
N1 C1 C2 C6 174.5(13) . . . . ?
C1 N1 C5 C4 -56.4(15) . . . . ?
C1 C2 C3 C4 54.6(15) . . . . ?
C11 C10 C9 C8 -52.7(17) . . . . ?
C11 C10 C9 C13 -178.1(12) . . . . ?
C10 C11 C12 N2 -51.8(16) . . . . ?
C8 N2 C12 C11 50.0(14) . . . . ?
C2 C3 C4 C5 -51.6(15) . . . . ?
C2 C3 C4 C7 -174.1(11) . . . . ?
N2 C8 C9 C10 51.3(18) . . . . ?
N2 C8 C9 C13 177.5(12) . . . . ?
C14 C11 C10 C9 179.2(12) . . . . ?
C14 C11 C12 N2 -179.8(11) . . . . ?
C3 C4 C5 N1 50.7(15) . . . . ?
C9 C8 N2 C12 -50.5(16) . . . . ?
C5 N1 C1 C2 60.6(15) . . . . ?
C12 C11 C10 C9 54.0(17) . . . . ?
C7 C4 C5 N1 175.0(12) . . . . ?
C6 C2 C3 C4 -179.2(12) . . . . ?
C19 N3 C15 C16 -33(2) . . . . ?
C19 C18 C17 C16 24(3) . . . . ?
N3 C19 C18 C17 -27(3) . . . . ?
N3 C19 C18 C21 178.4(15) . . . . ?
N3 C15 C16 C17 33(3) . . . . ?
N3 C15 C16 C20 -179.9(17) . . . . ?
C15 C16 C17 C18 -28(3) . . . . ?
C18 C19 N3 C15 30(2) . . . . ?
C21 C18 C17 C16 178.5(16) . . . . ?
C20 C16 C17 C18 -175.1(19) . . . . ?
